data_7039452
loop_
_publ_author_name
'Zhao, Minggang'
'Wang, Lixia'
'Zhang, Xiang'
'Zheng, Wenjun'

_publ_section_title
;
 Paddlewheel 1,2,4-diazaphospholide distibines with the shortest
 antimony-antimony single bonds.
;
_journal_issue 26
_journal_name_full 'Dalton transactions (Cambridge, England : 2003)'
_journal_page_first 10505
_journal_page_last 10509
_journal_paper_doi 10.1039/c6dt02039a
_journal_volume 45
_journal_year 2016
_chemical_formula_sum 'C63 H96 N8 P4 Sb2'
_chemical_formula_weight 1332.86
_chemical_name_systematic
; 
 ? 
;
_space_group_IT_number 2
_symmetry_cell_setting triclinic
_symmetry_space_group_name_Hall '-P 1'
_symmetry_space_group_name_H-M 'P -1'
_atom_sites_solution_hydrogens geom
_atom_sites_solution_primary direct
_atom_sites_solution_secondary difmap
_audit_creation_method SHELXL-97
_audit_update_record
;
2016-05-21 deposited with the CCDC.
2016-06-03 downloaded from the CCDC.
;
_cell_angle_alpha 102.330(2)
_cell_angle_beta 106.292(2)
_cell_angle_gamma 104.337(2)
_cell_formula_units_Z 1
_cell_length_a 10.9130(3)
_cell_length_b 11.8061(3)
_cell_length_c 16.0228(4)
_cell_measurement_reflns_used 12152
_cell_measurement_temperature 298(2)
_cell_measurement_theta_max 27.7110
_cell_measurement_theta_min 3.1950
_cell_volume 1828.71(9)
_computing_cell_refinement 'CrysAlisPro 1.171.38.41 (Rigaku OD, 2015)'
_computing_data_collection 'CrysAlisPro 1.171.38.41 (Rigaku OD, 2015)'
_computing_data_reduction 'CrysAlisPro 1.171.38.41 (Rigaku OD, 2015)'
_computing_structure_refinement 'SHELXL-97 (Sheldrick, 1997)'
_computing_structure_solution 'SHELXS-97 (Sheldrick, 1990)'
_diffrn_ambient_temperature 298(2)
_diffrn_detector 'CCD plate'
_diffrn_detector_area_resol_mean 16.0251
_diffrn_detector_type Eos
_diffrn_measured_fraction_theta_full 0.998
_diffrn_measured_fraction_theta_max 0.998
_diffrn_measurement_device 'four-circle diffractometer'
_diffrn_measurement_device_type 'Xcalibur, Eos'
_diffrn_measurement_method '\w scans'
_diffrn_radiation_monochromator graphite
_diffrn_radiation_probe x-ray
_diffrn_radiation_type 'Mo K\a'
_diffrn_radiation_wavelength 0.71073
_diffrn_reflns_av_R_equivalents 0.0386
_diffrn_reflns_av_unetI/netI 0.0321
_diffrn_reflns_limit_h_max 13
_diffrn_reflns_limit_h_min -13
_diffrn_reflns_limit_k_max 14
_diffrn_reflns_limit_k_min -14
_diffrn_reflns_limit_l_max 19
_diffrn_reflns_limit_l_min -19
_diffrn_reflns_number 42583
_diffrn_reflns_theta_full 25.68
_diffrn_reflns_theta_max 25.68
_diffrn_reflns_theta_min 2.84
_diffrn_source 'fine-focus sealed X-ray tube'
_diffrn_source_type 'Enhance (Mo) X-ray Source'
_diffrn_standards_decay_% none
_diffrn_standards_interval_count 1.00
_diffrn_standards_interval_time 5.93
_diffrn_standards_number 48107
_exptl_absorpt_coefficient_mu 0.865
_exptl_absorpt_correction_T_max 1.00000
_exptl_absorpt_correction_T_min 0.64398
_exptl_absorpt_correction_type multi-scan
_exptl_absorpt_process_details
;
CrysAlisPro 1.171.38.41 (Rigaku Oxford Diffraction, 2015)
Empirical absorption correction using spherical harmonics,
 implemented in SCALE3 ABSPACK scaling algorithm.
;
_exptl_crystal_colour colourless
_exptl_crystal_density_diffrn 1.210
_exptl_crystal_density_method 'not measured'
_exptl_crystal_description block
_exptl_crystal_F_000 692
_exptl_crystal_size_max 0.25
_exptl_crystal_size_mid 0.14
_exptl_crystal_size_min 0.08
_refine_diff_density_max 0.699
_refine_diff_density_min -0.495
_refine_diff_density_rms 0.091
_refine_ls_extinction_method none
_refine_ls_goodness_of_fit_ref 1.097
_refine_ls_hydrogen_treatment constr
_refine_ls_matrix_type full
_refine_ls_number_parameters 367
_refine_ls_number_reflns 6954
_refine_ls_number_restraints 80
_refine_ls_restrained_S_all 1.113
_refine_ls_R_factor_all 0.0535
_refine_ls_R_factor_gt 0.0423
_refine_ls_shift/su_max 0.001
_refine_ls_shift/su_mean 0.000
_refine_ls_structure_factor_coef Fsqd
_refine_ls_weighting_details 'calc w=1/[\s^2^(Fo^2^)+(0.0745P)^2^+1.3543P] where P=(Fo^2^+2Fc^2^)/3'
_refine_ls_weighting_scheme calc
_refine_ls_wR_factor_gt 0.1216
_refine_ls_wR_factor_ref 0.1307
_reflns_number_gt 5862
_reflns_number_total 6954
_reflns_threshold_expression >2sigma(I)
_cod_data_source_file c6dt02039a2.cif
_cod_data_source_block 151203-2a
_cod_depositor_comments 'Adding full bibliography for 7039448--7039452.cif.'
_cod_original_cell_volume 1828.71(8)
_cod_original_sg_symbol_H-M P-1
_cod_database_code 7039452
_oxdiff_exptl_absorpt_empirical_full_min 0.779
_oxdiff_exptl_absorpt_empirical_full_max 1.459
_oxdiff_exptl_absorpt_empirical_details
;
Empirical correction (ABSPACK) includes:
- Absorption correction using spherical harmonics
- Frame scaling
;

loop_
_symmetry_equiv_pos_as_xyz
'x, y, z'
'-x, -y, -z'

loop_
_atom_site_label
_atom_site_type_symbol
_atom_site_fract_x
_atom_site_fract_y
_atom_site_fract_z
_atom_site_U_iso_or_equiv
_atom_site_adp_type
_atom_site_occupancy
_atom_site_symmetry_multiplicity
_atom_site_calc_flag
_atom_site_refinement_flags
C1 C 0.7852(5) 0.8062(5) 0.5823(4) 0.0767(16) Uani 1 1 d .
H1A H 0.7690 0.8461 0.5351 0.092 Uiso 1 1 calc R
H1B H 0.8772 0.8047 0.5971 0.092 Uiso 1 1 calc R
C2 C 0.7718(6) 0.8816(7) 0.6664(5) 0.098(2) Uani 1 1 d .
H2A H 0.8026 0.8501 0.7169 0.117 Uiso 1 1 calc R
H2B H 0.8295 0.9659 0.6829 0.117 Uiso 1 1 calc R
C3 C 0.6317(6) 0.8788(5) 0.6521(4) 0.0776(16) Uani 1 1 d .
H3A H 0.6059 0.9221 0.6085 0.093 Uiso 1 1 calc R
H3B H 0.6265 0.9213 0.7093 0.093 Uiso 1 1 calc R
C4 C 0.5346(7) 0.7508(6) 0.6176(5) 0.0844(18) Uani 1 1 d .
H4A H 0.4432 0.7527 0.6060 0.101 Uiso 1 1 calc R
H4B H 0.5546 0.7091 0.6632 0.101 Uiso 1 1 calc R
C5 C 0.5465(5) 0.6812(5) 0.5291(4) 0.0751(16) Uani 1 1 d .
H5A H 0.5220 0.7208 0.4827 0.090 Uiso 1 1 calc R
H5B H 0.4844 0.5978 0.5070 0.090 Uiso 1 1 calc R
C6 C 0.6918(5) 0.6791(4) 0.5458(3) 0.0518(11) Uani 1 1 d .
H6 H 0.7137 0.6382 0.5925 0.062 Uiso 1 1 calc R
C7 C 0.7065(4) 0.6081(4) 0.4608(3) 0.0461(9) Uani 1 1 d .
C8 C 0.7116(4) 0.5022(4) 0.3158(3) 0.0467(10) Uani 1 1 d .
C9 C 0.6993(5) 0.4360(4) 0.2213(3) 0.0545(11) Uani 1 1 d .
H9 H 0.7859 0.4236 0.2250 0.065 Uiso 1 1 calc R
C10 C 0.5941(10) 0.3133(6) 0.1852(5) 0.119(3) Uani 1 1 d .
H10A H 0.5082 0.3224 0.1851 0.143 Uiso 1 1 calc R
H10B H 0.6175 0.2643 0.2248 0.143 Uiso 1 1 calc R
C11 C 0.5801(12) 0.2463(7) 0.0876(6) 0.151(4) Uani 1 1 d .
H11A H 0.6605 0.2241 0.0898 0.181 Uiso 1 1 calc R
H11B H 0.5036 0.1710 0.0639 0.181 Uiso 1 1 calc R
C12 C 0.5608(8) 0.3206(9) 0.0243(5) 0.121(3) Uani 1 1 d .
H12A H 0.5642 0.2779 -0.0334 0.145 Uiso 1 1 calc R
H12B H 0.4722 0.3299 0.0128 0.145 Uiso 1 1 calc R
C13 C 0.6603(8) 0.4376(7) 0.0599(4) 0.099(2) Uani 1 1 d .
H13A H 0.6393 0.4852 0.0187 0.119 Uiso 1 1 calc R
H13B H 0.7470 0.4283 0.0625 0.119 Uiso 1 1 calc R
C14 C 0.6719(8) 0.5090(6) 0.1556(4) 0.0838(18) Uani 1 1 d .
H14A H 0.7446 0.5868 0.1774 0.101 Uiso 1 1 calc R
H14B H 0.5885 0.5262 0.1525 0.101 Uiso 1 1 calc R
C15 C 1.0634(7) 0.6512(9) 0.2409(4) 0.114(3) Uani 1 1 d .
H15A H 1.0607 0.7338 0.2463 0.137 Uiso 1 1 calc R
H15B H 0.9836 0.6046 0.2494 0.137 Uiso 1 1 calc R
C16 C 1.0606(8) 0.5917(10) 0.1443(5) 0.134(4) Uani 1 1 d .
H16A H 1.0486 0.5052 0.1355 0.160 Uiso 1 1 calc R
H16B H 0.9841 0.5981 0.0993 0.160 Uiso 1 1 calc R
C17 C 1.1825(9) 0.6491(11) 0.1305(5) 0.134(4) Uani 1 1 d .
H17A H 1.1805 0.6013 0.0725 0.161 Uiso 1 1 calc R
H17B H 1.1829 0.7297 0.1258 0.161 Uiso 1 1 calc R
C18 C 1.3059(8) 0.6629(11) 0.1993(5) 0.140(4) Uani 1 1 d .
H18A H 1.3816 0.7109 0.1875 0.168 Uiso 1 1 calc R
H18B H 1.3150 0.5828 0.1975 0.168 Uiso 1 1 calc R
C34 C 0.9045(14) 0.1212(12) 0.0002(11) 0.192(12) Uani 0.50 1 d PGD
C29 C 0.9501(18) 0.1823(14) 0.0931(11) 0.189(7) Uani 0.50 1 d PGDU
H29 H 0.8927 0.1690 0.1259 0.227 Uiso 0.50 1 calc PR
C30 C 1.0814(19) 0.2635(14) 0.1369(11) 0.192(7) Uani 0.50 1 d PGU
H30 H 1.1119 0.3044 0.1990 0.230 Uiso 0.50 1 calc PR
C31 C 1.1671(15) 0.2834(13) 0.0878(14) 0.193(6) Uani 0.50 1 d PGU
H31 H 1.2549 0.3377 0.1171 0.231 Uiso 0.50 1 calc PR
C32 C 1.1215(16) 0.2223(15) -0.0051(14) 0.193(7) Uani 0.50 1 d PGU
H32 H 1.1788 0.2357 -0.0380 0.231 Uiso 0.50 1 calc PR
C33 C 0.9902(17) 0.1412(14) -0.0489(10) 0.193(7) Uani 0.50 1 d PGDU
H33 H 0.9596 0.1003 -0.1111 0.232 Uiso 0.50 1 calc PR
C19 C 1.3084(7) 0.7287(7) 0.2966(5) 0.0935(18) Uani 1 1 d U
H19A H 1.3899 0.7327 0.3432 0.112 Uiso 1 1 calc R
H19B H 1.3083 0.8118 0.3006 0.112 Uiso 1 1 calc R
C20 C 1.1830(6) 0.6559(5) 0.3121(3) 0.0676(12) Uani 1 1 d U
H20 H 1.1842 0.5721 0.3075 0.081 Uiso 1 1 calc R
C21 C 1.1806(5) 0.7141(4) 0.4048(3) 0.0571(11) Uani 1 1 d U
C22 C 1.1803(5) 0.8275(4) 0.5487(3) 0.0507(10) Uani 1 1 d U
C23 C 1.1916(5) 0.9113(4) 0.6372(3) 0.0560(10) Uani 1 1 d U
H23 H 1.1341 0.8641 0.6636 0.067 Uiso 1 1 calc R
C24 C 1.1446(6) 1.0191(5) 0.6244(4) 0.0741(13) Uani 1 1 d U
H24A H 1.0510 0.9889 0.5838 0.089 Uiso 1 1 calc R
H24B H 1.1983 1.0654 0.5962 0.089 Uiso 1 1 calc R
C25 C 1.1575(6) 1.1034(6) 0.7154(4) 0.0868(16) Uani 1 1 d U
H25A H 1.1310 1.1734 0.7053 0.104 Uiso 1 1 calc R
H25B H 1.0969 1.0594 0.7406 0.104 Uiso 1 1 calc R
C26 C 1.3001(7) 1.1478(6) 0.7824(5) 0.0897(16) Uani 1 1 d U
H26A H 1.3592 1.2000 0.7605 0.108 Uiso 1 1 calc R
H26B H 1.3038 1.1963 0.8407 0.108 Uiso 1 1 calc R
C27 C 1.3481(7) 1.0436(6) 0.7949(4) 0.0911(16) Uani 1 1 d U
H27A H 1.2953 0.9968 0.8232 0.109 Uiso 1 1 calc R
H27B H 1.4417 1.0750 0.8354 0.109 Uiso 1 1 calc R
C28 C 1.3362(6) 0.9602(5) 0.7049(4) 0.0764(14) Uani 1 1 d U
H28A H 1.3657 0.8918 0.7155 0.092 Uiso 1 1 calc R
H28B H 1.3952 1.0052 0.6791 0.092 Uiso 1 1 calc R
C35 C 0.7645(16) 0.0305(19) -0.0464(16) 0.172(10) Uani 0.50 1 d PD
H35A H 0.7576 -0.0384 -0.0231 0.259 Uiso 0.50 1 calc PR
H35B H 0.7458 0.0029 -0.1109 0.259 Uiso 0.50 1 calc PR
H35C H 0.7003 0.0689 -0.0350 0.259 Uiso 0.50 1 calc PR
N1 N 1.1208(3) 0.7080(3) 0.5277(2) 0.0434(8) Uani 1 1 d .
N2 N 1.1203(4) 0.6433(3) 0.4457(2) 0.0454(8) Uani 1 1 d .
N3 N 0.8071(3) 0.5626(3) 0.4688(2) 0.0431(8) Uani 1 1 d .
N4 N 0.8106(3) 0.5024(3) 0.3864(2) 0.0457(8) Uani 1 1 d .
P1 P 0.60556(14) 0.57897(15) 0.34730(9) 0.0645(4) Uani 1 1 d .
P2 P 1.2442(2) 0.86974(13) 0.46687(12) 0.0815(5) Uani 1 1 d .
Sb1 Sb 0.99739(3) 0.56164(2) 0.581925(16) 0.04105(12) Uani 1 1 d .

loop_
_atom_site_aniso_label
_atom_site_aniso_U_11
_atom_site_aniso_U_22
_atom_site_aniso_U_33
_atom_site_aniso_U_23
_atom_site_aniso_U_13
_atom_site_aniso_U_12
C1 0.059(3) 0.078(4) 0.079(4) -0.005(3) 0.030(3) 0.016(3)
C2 0.082(4) 0.096(5) 0.082(4) -0.026(4) 0.022(3) 0.025(3)
C3 0.089(4) 0.066(3) 0.082(4) 0.005(3) 0.042(3) 0.034(3)
C4 0.096(4) 0.076(4) 0.109(5) 0.023(3) 0.073(4) 0.037(3)
C5 0.063(3) 0.068(3) 0.090(4) 0.001(3) 0.035(3) 0.024(3)
C6 0.069(3) 0.058(3) 0.043(2) 0.016(2) 0.026(2) 0.038(2)
C7 0.055(2) 0.049(2) 0.039(2) 0.0104(18) 0.0186(19) 0.0255(19)
C8 0.054(2) 0.056(3) 0.031(2) 0.0094(18) 0.0124(18) 0.026(2)
C9 0.061(3) 0.068(3) 0.031(2) 0.006(2) 0.0099(19) 0.031(2)
C10 0.196(9) 0.070(4) 0.069(4) -0.002(3) 0.065(5) 0.006(5)
C11 0.228(11) 0.083(5) 0.085(6) -0.029(4) 0.065(7) -0.011(6)
C12 0.093(5) 0.176(9) 0.044(4) -0.017(5) 0.008(3) 0.020(5)
C13 0.132(6) 0.131(6) 0.044(3) 0.026(4) 0.035(4) 0.052(5)
C14 0.124(5) 0.092(4) 0.045(3) 0.021(3) 0.034(3) 0.046(4)
C15 0.071(4) 0.180(8) 0.065(4) 0.006(5) 0.028(3) 0.018(4)
C16 0.103(6) 0.204(10) 0.061(4) 0.005(5) 0.023(4) 0.031(6)
C17 0.118(6) 0.224(11) 0.057(4) 0.039(5) 0.040(4) 0.045(7)
C18 0.093(5) 0.268(13) 0.074(5) 0.056(6) 0.050(4) 0.060(6)
C34 0.26(3) 0.14(2) 0.26(3) 0.11(2) 0.10(3) 0.16(2)
C29 0.206(14) 0.164(12) 0.272(18) 0.111(12) 0.097(14) 0.135(11)
C30 0.210(13) 0.163(12) 0.274(18) 0.113(12) 0.094(13) 0.133(11)
C31 0.212(13) 0.163(12) 0.274(18) 0.116(12) 0.096(13) 0.128(10)
C32 0.215(13) 0.162(12) 0.272(18) 0.117(12) 0.097(14) 0.127(11)
C33 0.219(14) 0.160(12) 0.274(18) 0.118(12) 0.094(14) 0.133(11)
C19 0.088(3) 0.118(4) 0.069(3) 0.022(3) 0.035(3) 0.022(3)
C20 0.092(3) 0.076(3) 0.051(2) 0.026(2) 0.041(2) 0.031(2)
C21 0.082(3) 0.054(2) 0.048(2) 0.020(2) 0.035(2) 0.028(2)
C22 0.063(2) 0.039(2) 0.050(2) 0.0077(17) 0.0253(19) 0.0142(18)
C23 0.067(2) 0.0441(19) 0.054(2) 0.0063(17) 0.0266(18) 0.0156(17)
C24 0.079(3) 0.059(2) 0.072(3) 0.000(2) 0.015(2) 0.032(2)
C25 0.091(3) 0.067(3) 0.082(3) -0.009(2) 0.016(2) 0.036(2)
C26 0.093(3) 0.067(3) 0.078(3) -0.012(2) 0.013(3) 0.023(2)
C27 0.094(3) 0.079(3) 0.073(3) -0.005(2) 0.009(3) 0.028(3)
C28 0.081(3) 0.070(3) 0.067(3) 0.003(2) 0.016(2) 0.033(2)
C35 0.107(14) 0.18(2) 0.25(3) 0.10(2) 0.059(16) 0.055(14)
N1 0.060(2) 0.0356(18) 0.0356(18) 0.0057(14) 0.0223(16) 0.0153(15)
N2 0.064(2) 0.0418(19) 0.0368(18) 0.0108(15) 0.0255(16) 0.0210(16)
N3 0.0550(19) 0.0454(19) 0.0333(17) 0.0069(14) 0.0163(15) 0.0273(16)
N4 0.060(2) 0.051(2) 0.0281(17) 0.0049(14) 0.0147(15) 0.0290(17)
P1 0.0692(8) 0.0896(10) 0.0419(7) 0.0134(6) 0.0137(6) 0.0506(7)
P2 0.1265(14) 0.0463(7) 0.0797(10) 0.0181(7) 0.0638(10) 0.0114(8)
Sb1 0.05899(19) 0.04066(17) 0.02457(15) 0.00350(11) 0.01609(12) 0.02207(13)

loop_
_atom_type_symbol
_atom_type_description
_atom_type_scat_dispersion_real
_atom_type_scat_dispersion_imag
_atom_type_scat_source
C C 0.0033 0.0016 'International Tables Vol C Tables 4.2.6.8 and 6.1.1.4'
H H 0.0000 0.0000 'International Tables Vol C Tables 4.2.6.8 and 6.1.1.4'
N N 0.0061 0.0033 'International Tables Vol C Tables 4.2.6.8 and 6.1.1.4'
P P 0.1023 0.0942 'International Tables Vol C Tables 4.2.6.8 and 6.1.1.4'
Sb Sb -0.5866 1.5461 'International Tables Vol C Tables 4.2.6.8 and 6.1.1.4'

loop_
_geom_angle_atom_site_label_1
_geom_angle_atom_site_label_2
_geom_angle_atom_site_label_3
_geom_angle
_geom_angle_site_symmetry_1
_geom_angle_site_symmetry_3
C6 C1 C2 113.8(5) . .
C6 C1 H1A 108.8 . .
C2 C1 H1A 108.8 . .
C6 C1 H1B 108.8 . .
C2 C1 H1B 108.8 . .
H1A C1 H1B 107.7 . .
C3 C2 C1 112.2(5) . .
C3 C2 H2A 109.2 . .
C1 C2 H2A 109.2 . .
C3 C2 H2B 109.2 . .
C1 C2 H2B 109.2 . .
H2A C2 H2B 107.9 . .
C2 C3 C4 112.2(5) . .
C2 C3 H3A 109.2 . .
C4 C3 H3A 109.2 . .
C2 C3 H3B 109.2 . .
C4 C3 H3B 109.2 . .
H3A C3 H3B 107.9 . .
C3 C4 C5 109.5(5) . .
C3 C4 H4A 109.8 . .
C5 C4 H4A 109.8 . .
C3 C4 H4B 109.8 . .
C5 C4 H4B 109.8 . .
H4A C4 H4B 108.2 . .
C4 C5 C6 110.5(5) . .
C4 C5 H5A 109.5 . .
C6 C5 H5A 109.5 . .
C4 C5 H5B 109.5 . .
C6 C5 H5B 109.5 . .
H5A C5 H5B 108.1 . .
C1 C6 C7 112.0(4) . .
C1 C6 C5 108.9(4) . .
C7 C6 C5 112.1(4) . .
C1 C6 H6 107.9 . .
C7 C6 H6 107.9 . .
C5 C6 H6 107.9 . .
N3 C7 C6 119.4(4) . .
N3 C7 P1 113.1(3) . .
C6 C7 P1 127.5(3) . .
N4 C8 C9 118.8(4) . .
N4 C8 P1 113.5(3) . .
C9 C8 P1 127.7(3) . .
C10 C9 C8 111.6(5) . .
C10 C9 C14 110.0(5) . .
C8 C9 C14 112.5(4) . .
C10 C9 H9 107.5 . .
C8 C9 H9 107.5 . .
C14 C9 H9 107.5 . .
C9 C10 C11 111.5(6) . .
C9 C10 H10A 109.3 . .
C11 C10 H10A 109.3 . .
C9 C10 H10B 109.3 . .
C11 C10 H10B 109.3 . .
H10A C10 H10B 108.0 . .
C12 C11 C10 113.3(7) . .
C12 C11 H11A 108.9 . .
C10 C11 H11A 108.9 . .
C12 C11 H11B 108.9 . .
C10 C11 H11B 108.9 . .
H11A C11 H11B 107.7 . .
C13 C12 C11 111.8(6) . .
C13 C12 H12A 109.2 . .
C11 C12 H12A 109.2 . .
C13 C12 H12B 109.2 . .
C11 C12 H12B 109.2 . .
H12A C12 H12B 107.9 . .
C12 C13 C14 113.5(6) . .
C12 C13 H13A 108.9 . .
C14 C13 H13A 108.9 . .
C12 C13 H13B 108.9 . .
C14 C13 H13B 108.9 . .
H13A C13 H13B 107.7 . .
C9 C14 C13 110.6(5) . .
C9 C14 H14A 109.5 . .
C13 C14 H14A 109.5 . .
C9 C14 H14B 109.5 . .
C13 C14 H14B 109.5 . .
H14A C14 H14B 108.1 . .
C20 C15 C16 112.3(6) . .
C20 C15 H15A 109.1 . .
C16 C15 H15A 109.1 . .
C20 C15 H15B 109.1 . .
C16 C15 H15B 109.1 . .
H15A C15 H15B 107.9 . .
C17 C16 C15 111.9(7) . .
C17 C16 H16A 109.2 . .
C15 C16 H16A 109.2 . .
C17 C16 H16B 109.2 . .
C15 C16 H16B 109.2 . .
H16A C16 H16B 107.9 . .
C18 C17 C16 116.0(8) . .
C18 C17 H17A 108.3 . .
C16 C17 H17A 108.3 . .
C18 C17 H17B 108.3 . .
C16 C17 H17B 108.3 . .
H17A C17 H17B 107.4 . .
C17 C18 C19 110.5(7) . .
C17 C18 H18A 109.6 . .
C19 C18 H18A 109.6 . .
C17 C18 H18B 109.6 . .
C19 C18 H18B 109.6 . .
H18A C18 H18B 108.1 . .
C29 C34 C33 120.0 . .
C29 C34 C35 120.0 . .
C33 C34 C35 120.0 . .
C30 C29 C34 120.0 . .
C30 C29 H29 120.0 . .
C34 C29 H29 120.0 . .
C29 C30 C31 120.0 . .
C29 C30 H30 120.0 . .
C31 C30 H30 120.0 . .
C32 C31 C30 120.0 . .
C32 C31 H31 120.0 . .
C30 C31 H31 120.0 . .
C31 C32 C33 120.0 . .
C31 C32 H32 120.0 . .
C33 C32 H32 120.0 . .
C32 C33 C34 120.0 . .
C32 C33 H33 120.0 . .
C34 C33 H33 120.0 . .
C20 C19 C18 109.1(6) . .
C20 C19 H19A 109.9 . .
C18 C19 H19A 109.9 . .
C20 C19 H19B 109.9 . .
C18 C19 H19B 109.9 . .
H19A C19 H19B 108.3 . .
C15 C20 C21 110.2(5) . .
C15 C20 C19 108.3(5) . .
C21 C20 C19 111.5(5) . .
C15 C20 H20 108.9 . .
C21 C20 H20 108.9 . .
C19 C20 H20 108.9 . .
N2 C21 C20 119.0(4) . .
N2 C21 P2 113.4(3) . .
C20 C21 P2 127.6(4) . .
N1 C22 C23 119.7(4) . .
N1 C22 P2 113.6(3) . .
C23 C22 P2 126.7(3) . .
C22 C23 C24 112.3(4) . .
C22 C23 C28 111.3(4) . .
C24 C23 C28 108.8(4) . .
C22 C23 H23 108.1 . .
C24 C23 H23 108.1 . .
C28 C23 H23 108.1 . .
C23 C24 C25 111.4(5) . .
C23 C24 H24A 109.4 . .
C25 C24 H24A 109.4 . .
C23 C24 H24B 109.4 . .
C25 C24 H24B 109.4 . .
H24A C24 H24B 108.0 . .
C26 C25 C24 111.3(5) . .
C26 C25 H25A 109.4 . .
C24 C25 H25A 109.4 . .
C26 C25 H25B 109.4 . .
C24 C25 H25B 109.4 . .
H25A C25 H25B 108.0 . .
C27 C26 C25 111.2(5) . .
C27 C26 H26A 109.4 . .
C25 C26 H26A 109.4 . .
C27 C26 H26B 109.4 . .
C25 C26 H26B 109.4 . .
H26A C26 H26B 108.0 . .
C26 C27 C28 111.7(6) . .
C26 C27 H27A 109.3 . .
C28 C27 H27A 109.3 . .
C26 C27 H27B 109.3 . .
C28 C27 H27B 109.3 . .
H27A C27 H27B 107.9 . .
C27 C28 C23 111.6(5) . .
C27 C28 H28A 109.3 . .
C23 C28 H28A 109.3 . .
C27 C28 H28B 109.3 . .
C23 C28 H28B 109.3 . .
H28A C28 H28B 108.0 . .
C34 C35 H35A 109.5 . .
C34 C35 H35B 109.5 . .
H35A C35 H35B 109.5 . .
C34 C35 H35C 109.5 . .
H35A C35 H35C 109.5 . .
H35B C35 H35C 109.5 . .
C22 N1 N2 113.0(3) . .
C22 N1 Sb1 140.7(3) . .
N2 N1 Sb1 106.1(2) . .
C21 N2 N1 113.1(3) . .
C21 N2 Sb1 139.1(3) . 2_766
N1 N2 Sb1 107.7(2) . 2_766
C7 N3 N4 113.5(3) . .
C7 N3 Sb1 139.8(3) . .
N4 N3 Sb1 106.5(2) . .
C8 N4 N3 112.7(3) . .
C8 N4 Sb1 140.1(3) . 2_766
N3 N4 Sb1 107.1(2) . 2_766
C7 P1 C8 87.2(2) . .
C21 P2 C22 87.0(2) . .
N2 Sb1 N3 86.25(12) 2_766 .
N2 Sb1 N4 84.12(12) 2_766 2_766
N3 Sb1 N4 146.31(11) . 2_766
N2 Sb1 N1 146.15(11) 2_766 .
N3 Sb1 N1 84.55(12) . .
N4 Sb1 N1 85.72(12) 2_766 .
N2 Sb1 Sb1 74.02(8) 2_766 2_766
N3 Sb1 Sb1 73.59(8) . 2_766
N4 Sb1 Sb1 72.73(7) 2_766 2_766
N1 Sb1 Sb1 72.13(7) . 2_766

loop_
_geom_bond_atom_site_label_1
_geom_bond_atom_site_label_2
_geom_bond_distance
_geom_bond_site_symmetry_2
C1 C6 1.472(7) .
C1 C2 1.515(8) .
C1 H1A 0.9700 .
C1 H1B 0.9700 .
C2 C3 1.472(8) .
C2 H2A 0.9700 .
C2 H2B 0.9700 .
C3 C4 1.495(8) .
C3 H3A 0.9700 .
C3 H3B 0.9700 .
C4 C5 1.537(8) .
C4 H4A 0.9700 .
C4 H4B 0.9700 .
C5 C6 1.540(7) .
C5 H5A 0.9700 .
C5 H5B 0.9700 .
C6 C7 1.511(6) .
C6 H6 0.9800 .
C7 N3 1.324(5) .
C7 P1 1.750(4) .
C8 N4 1.326(5) .
C8 C9 1.501(6) .
C8 P1 1.751(4) .
C9 C10 1.482(8) .
C9 C14 1.509(7) .
C9 H9 0.9800 .
C10 C11 1.539(10) .
C10 H10A 0.9700 .
C10 H10B 0.9700 .
C11 C12 1.481(13) .
C11 H11A 0.9700 .
C11 H11B 0.9700 .
C12 C13 1.409(11) .
C12 H12A 0.9700 .
C12 H12B 0.9700 .
C13 C14 1.538(8) .
C13 H13A 0.9700 .
C13 H13B 0.9700 .
C14 H14A 0.9700 .
C14 H14B 0.9700 .
C15 C20 1.451(9) .
C15 C16 1.545(10) .
C15 H15A 0.9700 .
C15 H15B 0.9700 .
C16 C17 1.436(11) .
C16 H16A 0.9700 .
C16 H16B 0.9700 .
C17 C18 1.427(11) .
C17 H17A 0.9700 .
C17 H17B 0.9700 .
C18 C19 1.576(11) .
C18 H18A 0.9700 .
C18 H18B 0.9700 .
C34 C29 1.3900 .
C34 C33 1.3900 .
C34 C35 1.499(10) .
C29 C30 1.3900 .
C29 H29 0.9300 .
C30 C31 1.3900 .
C30 H30 0.9300 .
C31 C32 1.3900 .
C31 H31 0.9300 .
C32 C33 1.3900 .
C32 H32 0.9300 .
C33 H33 0.9300 .
C19 C20 1.541(8) .
C19 H19A 0.9700 .
C19 H19B 0.9700 .
C20 C21 1.508(7) .
C20 H20 0.9800 .
C21 N2 1.329(6) .
C21 P2 1.746(5) .
C22 N1 1.321(5) .
C22 C23 1.499(6) .
C22 P2 1.753(5) .
C23 C24 1.517(7) .
C23 C28 1.525(7) .
C23 H23 0.9800 .
C24 C25 1.527(8) .
C24 H24A 0.9700 .
C24 H24B 0.9700 .
C25 C26 1.506(9) .
C25 H25A 0.9700 .
C25 H25B 0.9700 .
C26 C27 1.480(9) .
C26 H26A 0.9700 .
C26 H26B 0.9700 .
C27 C28 1.513(8) .
C27 H27A 0.9700 .
C27 H27B 0.9700 .
C28 H28A 0.9700 .
C28 H28B 0.9700 .
C35 H35A 0.9600 .
C35 H35B 0.9600 .
C35 H35C 0.9600 .
N1 N2 1.369(4) .
N1 Sb1 2.387(3) .
N2 Sb1 2.320(3) 2_766
N3 N4 1.376(4) .
N3 Sb1 2.346(3) .
N4 Sb1 2.360(3) 2_766
Sb1 N2 2.320(3) 2_766
Sb1 N4 2.360(3) 2_766
Sb1 Sb1 2.7399(5) 2_766

loop_
_geom_torsion_atom_site_label_1
_geom_torsion_atom_site_label_2
_geom_torsion_atom_site_label_3
_geom_torsion_atom_site_label_4
_geom_torsion
_geom_torsion_site_symmetry_4
C6 C1 C2 C3 -53.1(9) .
C1 C2 C3 C4 53.2(9) .
C2 C3 C4 C5 -56.5(8) .
C3 C4 C5 C6 58.5(7) .
C2 C1 C6 C7 178.8(5) .
C2 C1 C6 C5 54.3(7) .
C4 C5 C6 C1 -57.2(6) .
C4 C5 C6 C7 178.3(5) .
C1 C6 C7 N3 79.6(6) .
C5 C6 C7 N3 -157.6(4) .
C1 C6 C7 P1 -98.9(5) .
C5 C6 C7 P1 23.9(6) .
N4 C8 C9 C10 99.7(6) .
P1 C8 C9 C10 -78.2(7) .
N4 C8 C9 C14 -136.1(5) .
P1 C8 C9 C14 46.1(7) .
C8 C9 C10 C11 179.1(7) .
C14 C9 C10 C11 53.5(10) .
C9 C10 C11 C12 -52.0(12) .
C10 C11 C12 C13 51.7(12) .
C11 C12 C13 C14 -53.9(10) .
C10 C9 C14 C13 -55.0(8) .
C8 C9 C14 C13 179.9(5) .
C12 C13 C14 C9 56.5(9) .
C20 C15 C16 C17 -53.1(12) .
C15 C16 C17 C18 50.3(14) .
C16 C17 C18 C19 -52.5(13) .
C33 C34 C29 C30 0.0 .
C35 C34 C29 C30 177.9(14) .
C34 C29 C30 C31 0.0 .
C29 C30 C31 C32 0.0 .
C30 C31 C32 C33 0.0 .
C31 C32 C33 C34 0.0 .
C29 C34 C33 C32 0.0 .
C35 C34 C33 C32 -177.9(14) .
C17 C18 C19 C20 55.7(11) .
C16 C15 C20 C21 -179.7(7) .
C16 C15 C20 C19 58.1(9) .
C18 C19 C20 C15 -59.2(8) .
C18 C19 C20 C21 179.4(6) .
C15 C20 C21 N2 88.7(7) .
C19 C20 C21 N2 -151.0(5) .
C15 C20 C21 P2 -88.8(7) .
C19 C20 C21 P2 31.5(7) .
N1 C22 C23 C24 -130.5(5) .
P2 C22 C23 C24 51.7(6) .
N1 C22 C23 C28 107.2(5) .
P2 C22 C23 C28 -70.5(6) .
C22 C23 C24 C25 -179.8(5) .
C28 C23 C24 C25 -56.1(7) .
C23 C24 C25 C26 56.2(8) .
C24 C25 C26 C27 -55.1(9) .
C25 C26 C27 C28 55.5(9) .
C26 C27 C28 C23 -57.1(8) .
C22 C23 C28 C27 -179.3(5) .
C24 C23 C28 C27 56.5(7) .
C23 C22 N1 N2 -178.9(4) .
P2 C22 N1 N2 -0.9(5) .
C23 C22 N1 Sb1 6.2(7) .
P2 C22 N1 Sb1 -175.8(3) .
C20 C21 N2 N1 -177.6(4) .
P2 C21 N2 N1 0.2(5) .
C20 C21 N2 Sb1 -1.2(8) 2_766
P2 C21 N2 Sb1 176.7(3) 2_766
C22 N1 N2 C21 0.4(5) .
Sb1 N1 N2 C21 177.1(3) .
C22 N1 N2 Sb1 -177.2(3) 2_766
Sb1 N1 N2 Sb1 -0.5(3) 2_766
C6 C7 N3 N4 -178.7(4) .
P1 C7 N3 N4 0.0(5) .
C6 C7 N3 Sb1 -4.1(7) .
P1 C7 N3 Sb1 174.6(3) .
C9 C8 N4 N3 -177.8(4) .
P1 C8 N4 N3 0.3(5) .
C9 C8 N4 Sb1 5.7(7) 2_766
P1 C8 N4 Sb1 -176.1(3) 2_766
C7 N3 N4 C8 -0.2(5) .
Sb1 N3 N4 C8 -176.6(3) .
C7 N3 N4 Sb1 177.4(3) 2_766
Sb1 N3 N4 Sb1 1.0(3) 2_766
N3 C7 P1 C8 0.1(4) .
C6 C7 P1 C8 178.7(4) .
N4 C8 P1 C7 -0.2(4) .
C9 C8 P1 C7 177.7(4) .
N2 C21 P2 C22 -0.6(4) .
C20 C21 P2 C22 177.1(5) .
N1 C22 P2 C21 0.8(4) .
C23 C22 P2 C21 178.7(4) .
C7 N3 Sb1 N2 109.8(5) 2_766
N4 N3 Sb1 N2 -75.3(3) 2_766
C7 N3 Sb1 N4 -176.6(4) 2_766
N4 N3 Sb1 N4 -1.8(4) 2_766
C7 N3 Sb1 N1 -102.8(5) .
N4 N3 Sb1 N1 72.1(2) .
C7 N3 Sb1 Sb1 -175.7(5) 2_766
N4 N3 Sb1 Sb1 -0.9(2) 2_766
C22 N1 Sb1 N2 176.0(4) 2_766
N2 N1 Sb1 N2 0.9(4) 2_766
C22 N1 Sb1 N3 101.1(5) .
N2 N1 Sb1 N3 -74.0(2) .
C22 N1 Sb1 N4 -111.2(5) 2_766
N2 N1 Sb1 N4 73.7(2) 2_766
C22 N1 Sb1 Sb1 175.6(5) 2_766
N2 N1 Sb1 Sb1 0.4(2) 2_766
